data_7245391
loop_
_publ_author_name
'Gao, Qian'
'Wei, Yaoyi'
'Wang, Lulu'
'Luo, Rong'
'WANG, JINMIAO'
'Xie, Chenze'
'Li, Jingjing'
'Li, Na'
'Bi, Shuangyu'
'Zhang, Xia'

_publ_section_title
;
 Three novel Co(II)-based MOFs: Syntheses, structural diversity, and
 adsorption properties
;
_journal_name_full CrystEngComm
_journal_paper_doi 10.1039/D2CE01085B
_journal_year 2022
_chemical_formula_moiety 'C27 H19 Co2 N5 O8'
_chemical_formula_sum 'C27 H19 Co2 N5 O8'
_chemical_formula_weight 659.33
_space_group_crystal_system monoclinic
_space_group_IT_number 12
_space_group_name_Hall '-C 2y'
_space_group_name_H-M_alt 'C 1 2/m 1'
_atom_sites_solution_hydrogens mixed
_atom_sites_solution_primary dual
_audit_creation_date 2022-08-02
_audit_creation_method
;
Olex2 1.2
(compiled 2018.05.29 svn.r3508 for OlexSys, GUI svn.r5506)
;
_audit_update_record
;
2022-08-06 deposited with the CCDC.	2022-08-30 downloaded from the CCDC.
;
_cell_angle_alpha 90
_cell_angle_beta 103.833(2)
_cell_angle_gamma 90
_cell_formula_units_Z 8
_cell_length_a 21.4068(7)
_cell_length_b 30.3931(11)
_cell_length_c 14.7301(5)
_cell_measurement_reflns_used 4058
_cell_measurement_temperature 150
_cell_measurement_theta_max 26.32
_cell_measurement_theta_min 3.02
_cell_volume 9305.7(6)
_computing_cell_refinement 'SAINT V8.38A (?, 2016)'
_computing_data_reduction 'SAINT V8.38A (?, 2016)'
_computing_molecular_graphics 'Olex2 (Dolomanov et al., 2009)'
_computing_publication_material 'Olex2 (Dolomanov et al., 2009)'
_computing_structure_refinement 'ShelXL (Sheldrick, 2015)'
_computing_structure_solution 'ShelXT (Sheldrick, 2015)'
_diffrn_ambient_temperature 150.0
_diffrn_measured_fraction_theta_full 0.977
_diffrn_measured_fraction_theta_max 0.976
_diffrn_measurement_device_type 'D8 VENTURE'
_diffrn_measurement_method '\f and \w scans'
_diffrn_radiation_type MoK\a
_diffrn_radiation_wavelength 0.71073
_diffrn_reflns_av_R_equivalents 0.0391
_diffrn_reflns_av_unetI/netI 0.0426
_diffrn_reflns_Laue_measured_fraction_full 0.977
_diffrn_reflns_Laue_measured_fraction_max 0.976
_diffrn_reflns_limit_h_max 26
_diffrn_reflns_limit_h_min -26
_diffrn_reflns_limit_k_max 33
_diffrn_reflns_limit_k_min -37
_diffrn_reflns_limit_l_max 18
_diffrn_reflns_limit_l_min -12
_diffrn_reflns_number 31388
_diffrn_reflns_point_group_measured_fraction_full 0.977
_diffrn_reflns_point_group_measured_fraction_max 0.976
_diffrn_reflns_theta_full 25.242
_diffrn_reflns_theta_max 26.376
_diffrn_reflns_theta_min 2.236
_diffrn_standards_number 0
_exptl_absorpt_coefficient_mu 0.748
_exptl_absorpt_correction_T_max 0.7454
_exptl_absorpt_correction_T_min 0.6741
_exptl_absorpt_correction_type multi-scan
_exptl_absorpt_process_details
'SADABS-2016/2 (Bruker,2016/2) was used for absorption correction. wR2(int) was 0.0584 before and 0.0477 after correction. The Ratio of minimum to maximum transmission is 0.9043. The \l/2 correction factor is Not present.'
_exptl_crystal_colour violet
_exptl_crystal_colour_primary violet
_exptl_crystal_density_diffrn 0.941
_exptl_crystal_description block
_exptl_crystal_F_000 2672
_exptl_crystal_size_max 0.19
_exptl_crystal_size_mid 0.12
_exptl_crystal_size_min 0.08
_platon_squeeze_details
;
TITL 22019009zghy6_0m_a.res in C2/m
CELL   21.4068   30.3931   14.7301     90.00    103.83     90.00
SPGR C2/m
# Solvent Accessible Volume =      5181
# Electrons Found in S.A.V. =       957
# Note: Atoms in Void as Cxxx and Qxxx all others
C101 0.970 0.498 0.328 !       6.85 eA-3
C102 0.188 0.147 0.354 !       5.87 eA-3
C103 0.133 0.351 0.019 !       4.34 eA-3
C104 0.546 0.499 0.047 !       3.98 eA-3
C105 0.968 0.098 0.205 !       3.46 eA-3
C106 0.310 0.118 0.471 !       3.07 eA-3
C107 0.471 0.191-0.002 !       2.55 eA-3
C108 0.018 0.111 0.172 !       2.54 eA-3
C109 0.373 0.148 0.913 !       2.51 eA-3
C110 0.932 0.127 0.247 !       2.35 eA-3
C111 0.548 0.155 0.060 !       2.34 eA-3
C112 0.617 0.118 0.387 !       2.20 eA-3
C113 0.855 0.337 0.925 !       2.07 eA-3
Q114 0.290 0.286 0.043 !       2.07 eA-3
C115 0.819 0.497 0.781 !       2.05 eA-3
Q116 0.820 0.350 0.218 !       2.05 eA-3
Q117 0.830 0.214 0.039 !       2.05 eA-3
C118 0.501 0.382 0.740 !       1.98 eA-3
C119 0.061 0.055 0.816 !       1.94 eA-3
C120 0.568 0.111 0.416 !       1.91 eA-3
C121 0.014 0.359 0.120 !       1.88 eA-3
C122 0.906 0.498 0.687 !       1.87 eA-3
C123 0.093 0.109 0.393 !       1.87 eA-3
C124 0.288 0.428 0.320 !       1.86 eA-3
C125 0.530 0.116 0.189 !       1.86 eA-3
C126 0.177 0.382 0.445 !       1.84 eA-3
C127 0.791 0.064 0.269 !       1.81 eA-3
C128 0.446 0.021 0.796 !       1.74 eA-3
C129 0.108 0.371 0.252 !       1.74 eA-3
C130 0.100 0.379 0.143 !       1.72 eA-3
C131 0.500 0.500 0.500 !       1.69 eA-3
C132 0.170 0.504 0.437 !       1.63 eA-3
C133 0.899 0.042 0.207 !       1.62 eA-3
C134 0.868 0.502 0.484 !       1.45 eA-3
C135 0.125 0.095 0.470 !       1.44 eA-3
C136 0.265 0.501 0.219 !       1.44 eA-3
Q137 0.280 0.217 0.200 !       1.42 eA-3
C138 0.242 0.496 0.484 !       1.42 eA-3
Q139 0.252 0.158 0.760 !       1.31 eA-3
C140 0.672 0.452 0.546 !       1.25 eA-3
Q141 0.319 0.213 0.172 !       1.24 eA-3
C142 0.757 0.394 0.464 !       1.22 eA-3
C143 0.647 0.064 0.487 !       1.21 eA-3
C144 0.451 0.474 0.135 !       1.18 eA-3
C145 0.147 0.497 0.359 !       1.17 eA-3
C146 0.517 0.445 0.119 !       1.15 eA-3
C147 0.572 0.083 0.114 !       1.15 eA-3
C148 0.095 0.335 0.035 !       1.14 eA-3
Q149 0.585 0.229 0.454 !       1.09 eA-3
C150 1.000 0.391 0.002 !       1.09 eA-3
Q151 0.875 0.202 0.488 !       1.09 eA-3
C152 0.579 0.176-0.002 !       1.06 eA-3
C153 0.955 0.117 0.634 !       0.96 eA-3
Q154 0.347 0.500 0.000 !       0.95 eA-3
C155 0.670 0.118 0.351 !       0.92 eA-3
Q156 0.200 0.149 0.772 !       0.91 eA-3
C157 0.444 0.505 0.406 !       0.90 eA-3
Q158 0.602 0.500 0.266 !       0.87 eA-3
C159 0.457 0.498 0.094 !       0.87 eA-3
Q160 0.689 0.499 0.313 !       0.86 eA-3
Q161 0.624 0.504 0.328 !       0.84 eA-3
C162 0.562 0.385 0.276 !       0.82 eA-3
C163 0.585 0.069 0.489 !       0.80 eA-3
Q164 0.352 0.188 0.399 !       0.79 eA-3
Q165 0.678 0.247 0.347 !       0.77 eA-3
C166 0.173 0.130 0.414 !       0.76 eA-3
C167 0.884 0.082 0.455 !       0.76 eA-3
Q168 0.903 0.496 0.016 !       0.76 eA-3
Q169 0.904 0.440 0.284 !       0.76 eA-3
C170 0.986 0.031 0.432 !       0.75 eA-3
C171 0.984 0.048 0.149 !       0.75 eA-3
C172 0.548 0.498 0.656 !       0.74 eA-3
C173 0.147 0.109 0.419 !       0.74 eA-3
Q174 0.376 0.207 0.566 !       0.74 eA-3
Q175 0.701 0.282 0.113 !       0.72 eA-3
C176 0.064 0.497 0.344 !       0.71 eA-3
C177 0.385 0.499 0.391 !       0.71 eA-3
C178 0.158 0.380 0.107 !       0.71 eA-3
Q179 0.354 0.311 0.412 !       0.69 eA-3
Q180 0.680 0.354 0.431 !       0.69 eA-3
Q181 0.663 0.694 0.911 !       0.67 eA-3
Q182 0.163 0.194 0.911 !       0.67 eA-3
C183 0.118 0.014 0.647 !       0.67 eA-3
C184 0.053 0.458 0.496 !       0.67 eA-3
Q185 0.514 0.242 0.210 !       0.66 eA-3
Q186 0.733 0.373 0.219 !       0.65 eA-3
Q187 0.239 0.379 0.038 !       0.65 eA-3
Q188 0.922 0.353 0.437 !       0.64 eA-3
Q189 0.322 0.071 0.034 !       0.64 eA-3
Q190 0.696 0.281 0.848 !       0.64 eA-3
C191 0.500 0.297 0.502 !       0.64 eA-3
Q192 0.297 0.189 0.020 !       0.63 eA-3
Q193 0.751 0.266 0.982 !       0.63 eA-3
Q194 0.422 0.260 0.113 !       0.62 eA-3
Q195 0.241 0.277 0.896 !       0.62 eA-3
Q196 0.916 0.221 0.245 !       0.61 eA-3
Q197 0.187 0.244 0.904 !       0.61 eA-3
Q198 0.687 0.744 0.904 !       0.61 eA-3
C199 0.508 0.349 0.316 !       0.60 eA-3
;
_refine_diff_density_max 0.497
_refine_diff_density_min -0.551
_refine_diff_density_rms 0.075
_refine_ls_extinction_method none
_refine_ls_goodness_of_fit_ref 1.054
_refine_ls_hydrogen_treatment mixed
_refine_ls_matrix_type full
_refine_ls_number_parameters 394
_refine_ls_number_reflns 9498
_refine_ls_number_restraints 1
_refine_ls_restrained_S_all 1.054
_refine_ls_R_factor_all 0.0683
_refine_ls_R_factor_gt 0.0449
_refine_ls_shift/su_max 0.002
_refine_ls_shift/su_mean 0.000
_refine_ls_structure_factor_coef Fsqd
_refine_ls_weighting_details 'w=1/[\s^2^(Fo^2^)+(0.0810P)^2^+12.1462P] where P=(Fo^2^+2Fc^2^)/3'
_refine_ls_weighting_scheme calc
_refine_ls_wR_factor_gt 0.1336
_refine_ls_wR_factor_ref 0.1525
_reflns_Friedel_coverage 0.000
_reflns_number_gt 6818
_reflns_number_total 9498
_reflns_threshold_expression 'I > 2\s(I)'
_cod_data_source_file d2ce01085b2.cif
_cod_data_source_block 22019009zghy6_0m_sq
_cod_database_code 7245391
_shelx_shelxl_version_number 2018/3
_shelx_space_group_comment
;
The symmetry employed for this shelxl refinement is uniquely defined
by the following loop, which should always be used as a source of
symmetry information in preference to the above space-group names.
They are only intended as comments.
;
_shelx_estimated_absorpt_t_max 0.943
_shelx_estimated_absorpt_t_min 0.871
_olex2_refinement_description
;
1. Fixed Uiso
 At 1.2 times of:
  All C(H) groups
 At 1.5 times of:
  All C(H,H,H) groups
2. Restrained distances
 O8-H8
 0.87 with sigma of 0.02
3. Others
 Fixed Sof: H22A(0.5) H22B(0.5) H22C(0.5) H24A(0.5) H24B(0.5) H24C(0.5)
4.a Aromatic/amide H refined with riding coordinates:
 C3(H3), C6(H6), C8(H8A), C10(H10), C12(H12), C13(H13), C15(H15), C17(H17),
 C18(H18), C20(H20), C23(H23), C26(H26), C28(H28), C29(H29), C30(H30), C31(H31)
4.b Idealised Me refined as rotating group:
 C22(H22A,H22B,H22C), C24(H24A,H24B,H24C)
;
_platon_squeeze_void_probe_radius 1.20
_olex2_submission_special_instructions 'No special instructions were received'

loop_
_space_group_symop_operation_xyz
'x, y, z'
'-x, y, -z'
'x+1/2, y+1/2, z'
'-x+1/2, y+1/2, -z'
'-x, -y, -z'
'x, -y, z'
'-x+1/2, -y+1/2, -z'
'x+1/2, -y+1/2, z'

loop_
_atom_site_label
_atom_site_type_symbol
_atom_site_fract_x
_atom_site_fract_y
_atom_site_fract_z
_atom_site_U_iso_or_equiv
_atom_site_adp_type
_atom_site_occupancy
_atom_site_site_symmetry_order
_atom_site_calc_flag
_atom_site_refinement_flags_posn
_atom_site_refinement_flags_adp
_atom_site_refinement_flags_occupancy
_atom_site_disorder_assembly
_atom_site_disorder_group
Co1 Co 0.20167(2) 0.71530(2) 0.81360(2) 0.02211(12) Uani 1 1 d . . . . .
Co2 Co 0.30971(2) 0.71787(2) 1.03257(2) 0.02469(12) Uani 1 1 d . . . . .
O1 O 0.60276(10) 0.77859(7) 0.79541(15) 0.0310(5) Uani 1 1 d . . . . .
O2 O 0.59473(10) 0.72059(7) 0.88571(14) 0.0322(5) Uani 1 1 d . . . . .
O3 O 0.35654(10) 0.73374(7) 0.92719(13) 0.0294(5) Uani 1 1 d . . . . .
O4 O 0.29362(9) 0.70369(7) 0.79813(14) 0.0291(5) Uani 1 1 d . . . . .
O5 O 0.39482(11) 0.78247(7) 0.55947(14) 0.0402(6) Uani 1 1 d . . . . .
O6 O 0.27196(15) 0.65094(8) 0.23005(17) 0.0552(7) Uani 1 1 d . . . . .
O7 O 0.27622(10) 0.71574(6) 0.16134(14) 0.0270(4) Uani 1 1 d . . . . .
O8 O 0.21564(10) 0.71620(6) 0.95395(13) 0.0253(4) Uani 1 1 d D . . . .
H8 H 0.195(2) 0.7013(15) 0.985(3) 0.087(17) Uiso 1 1 d D . . . .
N1 N 0.32320(12) 0.65035(8) 1.01570(17) 0.0300(6) Uani 1 1 d . . . . .
N2 N 0.30176(12) 0.57958(8) 0.99358(18) 0.0311(6) Uani 1 1 d . . . . .
N3 N 0.18080(11) 0.64902(8) 0.78099(17) 0.0282(5) Uani 1 1 d . . . . .
N4 N 0.19562(11) 0.57933(8) 0.75165(18) 0.0309(6) Uani 1 1 d . . . . .
N5 N 0.32010(11) 0.75645(8) 0.32304(16) 0.0259(5) Uani 1 1 d . . . . .
C1 C 0.34369(13) 0.72318(9) 0.8426(2) 0.0265(6) Uani 1 1 d . . . . .
C2 C 0.39176(14) 0.73580(10) 0.78862(19) 0.0271(6) Uani 1 1 d . . . . .
C3 C 0.45720(14) 0.73490(10) 0.82985(19) 0.0276(6) Uani 1 1 d . . . . .
H3 H 0.471902 0.725046 0.892540 0.033 Uiso 1 1 calc R . . . .
C4 C 0.50108(14) 0.74825(10) 0.78035(19) 0.0276(6) Uani 1 1 d . . . . .
C5 C 0.57222(14) 0.74878(9) 0.82467(19) 0.0267(6) Uani 1 1 d . . . . .
C6 C 0.48022(14) 0.76343(10) 0.68942(19) 0.0305(7) Uani 1 1 d . . . . .
H6 H 0.510232 0.773344 0.655727 0.037 Uiso 1 1 calc R . . . .
C7 C 0.41446(15) 0.76389(10) 0.6483(2) 0.0333(7) Uani 1 1 d . . . . .
C8 C 0.37006(14) 0.74984(10) 0.6964(2) 0.0325(7) Uani 1 1 d . . . . .
H8A H 0.325420 0.749765 0.667042 0.039 Uiso 1 1 calc R . . . .
C9 C 0.36645(14) 0.75560(11) 0.4856(2) 0.0319(7) Uani 1 1 d . . . . .
C10 C 0.34564(14) 0.77770(10) 0.4009(2) 0.0291(7) Uani 1 1 d . . . . .
H10 H 0.349985 0.808780 0.399247 0.035 Uiso 1 1 calc R . . . .
C11 C 0.31217(15) 0.71252(10) 0.3256(2) 0.0299(7) Uani 1 1 d . . . . .
C12 C 0.33082(17) 0.68946(11) 0.4078(2) 0.0405(8) Uani 1 1 d . . . . .
H12 H 0.324783 0.658499 0.407962 0.049 Uiso 1 1 calc R . . . .
C13 C 0.35803(18) 0.71082(11) 0.4893(2) 0.0413(8) Uani 1 1 d . . . . .
H13 H 0.370706 0.695236 0.546672 0.050 Uiso 1 1 calc R . . . .
C14 C 0.28437(15) 0.69038(10) 0.2315(2) 0.0315(7) Uani 1 1 d . . . . .
C15 C 0.22341(14) 0.61839(9) 0.7791(2) 0.0276(6) Uani 1 1 d . . . . .
H15 H 0.268580 0.623152 0.795164 0.033 Uiso 1 1 calc R . . . .
C17 C 0.12943(15) 0.58574(10) 0.7342(2) 0.0376(8) Uani 1 1 d . . . . .
H17 H 0.096617 0.564448 0.713536 0.045 Uiso 1 1 calc R . . . .
C18 C 0.12173(15) 0.62850(10) 0.7527(2) 0.0343(7) Uani 1 1 d . . . . .
H18 H 0.081376 0.642580 0.747151 0.041 Uiso 1 1 calc R . . . .
C19 C 0.22767(15) 0.53888(10) 0.7422(2) 0.0332(7) Uani 1 1 d . . . . .
C20 C 0.28916(16) 0.53930(11) 0.7269(3) 0.0391(8) Uani 1 1 d . . . . .
H20 H 0.309608 0.566572 0.721248 0.047 Uiso 1 1 calc R . . . .
C21 C 0.3211(2) 0.500000 0.7196(4) 0.0401(11) Uani 1 2 d S T P . .
C22 C 0.3868(3) 0.500000 0.7024(5) 0.0609(16) Uani 1 2 d S T P . .
H22A H 0.387503 0.519063 0.649029 0.091 Uiso 0.5 1 calc GR . . A -1
H22B H 0.398520 0.469961 0.688871 0.091 Uiso 0.5 1 calc GR . . A -1
H22C H 0.417656 0.510976 0.758069 0.091 Uiso 0.5 1 calc GR . . A -1
C23 C 0.1965(2) 0.500000 0.7507(3) 0.0333(10) Uani 1 2 d S T P . .
H23 H 0.154674 0.500000 0.762065 0.040 Uiso 1 2 calc RS T P . .
C24 C 0.0946(3) 0.500000 0.9488(6) 0.073(2) Uani 1 2 d S T P . .
H24A H 0.081746 0.512481 1.002930 0.110 Uiso 0.5 1 calc GR . . B -1
H24B H 0.078570 0.469753 0.938495 0.110 Uiso 0.5 1 calc GR . . B -1
H24C H 0.076339 0.517765 0.893226 0.110 Uiso 0.5 1 calc GR . . B -1
C25 C 0.1678(2) 0.500000 0.9669(4) 0.0463(12) Uani 1 2 d S T P . .
C26 C 0.20116(16) 0.53932(11) 0.9732(3) 0.0412(8) Uani 1 1 d . . . . .
H26 H 0.178513 0.566459 0.967292 0.049 Uiso 1 1 calc R . . . .
C27 C 0.26765(15) 0.53914(10) 0.9883(2) 0.0319(7) Uani 1 1 d . . . . .
C28 C 0.3022(2) 0.500000 0.9967(3) 0.0313(9) Uani 1 2 d S T P . .
H28 H 0.347815 0.499999 1.007738 0.038 Uiso 1 2 calc RS T P . .
C29 C 0.28272(15) 0.61891(10) 1.0217(2) 0.0317(7) Uani 1 1 d . . . . .
H29 H 0.244633 0.623051 1.043047 0.038 Uiso 1 1 calc R . . . .
C30 C 0.35880(15) 0.58712(10) 0.9680(2) 0.0359(7) Uani 1 1 d . . . . .
H30 H 0.384297 0.566121 0.945444 0.043 Uiso 1 1 calc R . . . .
C31 C 0.37094(15) 0.63081(10) 0.9818(2) 0.0341(7) Uani 1 1 d . . . . .
H31 H 0.407164 0.645689 0.969851 0.041 Uiso 1 1 calc R . . . .

loop_
_atom_site_aniso_label
_atom_site_aniso_U_11
_atom_site_aniso_U_22
_atom_site_aniso_U_33
_atom_site_aniso_U_23
_atom_site_aniso_U_13
_atom_site_aniso_U_12
Co1 0.0252(2) 0.0211(2) 0.01766(19) -0.00091(14) 0.00061(15) 0.00151(15)
Co2 0.0313(2) 0.0218(2) 0.01831(19) -0.00120(14) 0.00065(16) 0.00456(16)
O1 0.0283(10) 0.0297(12) 0.0337(11) 0.0054(9) 0.0046(9) -0.0046(9)
O2 0.0304(11) 0.0351(12) 0.0265(11) 0.0058(9) -0.0023(9) -0.0072(9)
O3 0.0316(11) 0.0307(11) 0.0239(10) -0.0012(8) 0.0028(8) -0.0030(9)
O4 0.0268(10) 0.0279(11) 0.0302(11) -0.0053(9) 0.0024(9) -0.0042(9)
O5 0.0481(13) 0.0431(14) 0.0214(11) 0.0065(9) -0.0076(10) -0.0168(10)
O6 0.097(2) 0.0290(13) 0.0345(13) 0.0005(10) 0.0066(13) -0.0159(13)
O7 0.0344(11) 0.0226(11) 0.0214(10) -0.0006(8) 0.0017(8) -0.0004(8)
O8 0.0323(11) 0.0224(11) 0.0188(9) 0.0002(8) 0.0015(8) 0.0022(8)
N1 0.0364(14) 0.0239(13) 0.0287(12) -0.0009(10) 0.0054(11) 0.0033(11)
N2 0.0362(14) 0.0208(13) 0.0354(14) -0.0016(10) 0.0066(11) 0.0018(11)
N3 0.0293(12) 0.0244(13) 0.0288(13) -0.0015(10) 0.0028(10) -0.0008(10)
N4 0.0298(13) 0.0202(13) 0.0403(15) -0.0004(10) 0.0037(11) 0.0023(10)
N5 0.0263(12) 0.0281(13) 0.0202(11) 0.0029(10) -0.0007(9) 0.0017(10)
C1 0.0270(14) 0.0232(15) 0.0262(14) 0.0007(11) 0.0001(12) 0.0018(12)
C2 0.0292(14) 0.0272(15) 0.0222(13) 0.0004(11) 0.0008(12) -0.0039(12)
C3 0.0298(15) 0.0295(16) 0.0213(13) 0.0011(12) 0.0020(12) -0.0012(12)
C4 0.0295(15) 0.0281(16) 0.0218(13) 0.0002(11) -0.0006(12) -0.0071(12)
C5 0.0313(15) 0.0262(15) 0.0211(13) -0.0007(11) 0.0032(12) -0.0067(12)
C6 0.0351(16) 0.0332(17) 0.0220(14) 0.0024(12) 0.0041(12) -0.0082(13)
C7 0.0411(17) 0.0331(17) 0.0195(13) 0.0035(12) -0.0049(13) -0.0079(14)
C8 0.0287(15) 0.0387(18) 0.0247(14) 0.0026(13) -0.0040(12) -0.0058(13)
C9 0.0316(15) 0.0395(18) 0.0217(14) 0.0040(12) 0.0005(12) -0.0052(13)
C10 0.0315(15) 0.0296(16) 0.0226(14) 0.0040(12) -0.0007(12) -0.0017(12)
C11 0.0377(16) 0.0266(16) 0.0231(14) 0.0031(12) 0.0024(13) -0.0010(13)
C12 0.059(2) 0.0300(18) 0.0294(16) 0.0048(13) 0.0042(15) -0.0058(16)
C13 0.055(2) 0.0366(19) 0.0273(16) 0.0104(13) -0.0001(15) -0.0061(16)
C14 0.0393(17) 0.0293(17) 0.0243(14) 0.0011(12) 0.0043(13) -0.0028(13)
C15 0.0249(14) 0.0216(15) 0.0345(16) -0.0011(12) 0.0038(12) -0.0001(12)
C17 0.0280(15) 0.0276(17) 0.054(2) -0.0018(14) 0.0027(14) -0.0016(13)
C18 0.0276(15) 0.0260(16) 0.0474(19) -0.0025(13) 0.0052(14) -0.0014(12)
C19 0.0326(15) 0.0223(16) 0.0416(18) -0.0012(13) 0.0028(13) 0.0004(12)
C20 0.0391(18) 0.0273(17) 0.051(2) 0.0016(14) 0.0106(15) -0.0036(14)
C21 0.041(3) 0.025(2) 0.056(3) 0.000 0.014(2) 0.000
C22 0.055(3) 0.039(3) 0.097(5) 0.000 0.036(3) 0.000
C23 0.029(2) 0.023(2) 0.046(3) 0.000 0.0059(19) 0.000
C24 0.042(3) 0.064(4) 0.113(6) 0.000 0.016(3) 0.000
C25 0.041(3) 0.042(3) 0.057(3) 0.000 0.012(2) 0.000
C26 0.0367(17) 0.0328(19) 0.054(2) 0.0000(15) 0.0118(16) 0.0058(14)
C27 0.0384(16) 0.0243(16) 0.0326(16) -0.0005(12) 0.0074(13) 0.0000(13)
C28 0.032(2) 0.024(2) 0.037(2) 0.000 0.0078(18) 0.000
C29 0.0353(16) 0.0267(17) 0.0342(16) -0.0020(13) 0.0102(13) 0.0032(13)
C30 0.0353(16) 0.0267(17) 0.0458(19) -0.0042(14) 0.0099(14) 0.0011(13)
C31 0.0356(17) 0.0265(17) 0.0398(17) -0.0039(13) 0.0085(14) 0.0017(13)

loop_
_atom_type_symbol
_atom_type_description
_atom_type_scat_dispersion_real
_atom_type_scat_dispersion_imag
_atom_type_scat_source
C C 0.0033 0.0016 'International Tables Vol C Tables 4.2.6.8 and 6.1.1.4'
H H 0.0000 0.0000 'International Tables Vol C Tables 4.2.6.8 and 6.1.1.4'
Co Co 0.3494 0.9721 'International Tables Vol C Tables 4.2.6.8 and 6.1.1.4'
N N 0.0061 0.0033 'International Tables Vol C Tables 4.2.6.8 and 6.1.1.4'
O O 0.0106 0.0060 'International Tables Vol C Tables 4.2.6.8 and 6.1.1.4'

loop_
_geom_angle_atom_site_label_1
_geom_angle_atom_site_label_2
_geom_angle_atom_site_label_3
_geom_angle
_geom_angle_site_symmetry_1
_geom_angle_site_symmetry_3
_geom_angle_publ_flag
O1 Co1 O7 96.33(8) 8_465 7_566 ?
O1 Co1 N3 84.34(9) 8_465 . ?
O1 Co1 N5 81.75(9) 8_465 7_566 ?
O4 Co1 O1 165.85(8) . 8_465 ?
O4 Co1 O7 90.51(8) . 7_566 ?
O4 Co1 N3 88.11(9) . . ?
O4 Co1 N5 87.92(9) . 7_566 ?
O8 Co1 O1 91.58(9) . 8_465 ?
O8 Co1 O4 101.76(8) . . ?
O8 Co1 O7 80.74(8) . 7_566 ?
O8 Co1 N3 102.67(9) . . ?
O8 Co1 N5 155.01(9) . 7_566 ?
N3 Co1 O7 176.52(9) . 7_566 ?
N3 Co1 N5 100.62(9) . 7_566 ?
N5 Co1 O7 76.14(8) 7_566 7_566 ?
O2 Co2 O7 88.88(8) 2_657 1_556 ?
O3 Co2 O2 81.00(8) . 2_657 ?
O3 Co2 O7 164.80(8) . 1_556 ?
O3 Co2 O8 91.76(8) . 7_567 ?
O8 Co2 O2 98.39(8) 7_567 2_657 ?
O8 Co2 O2 178.91(8) . 2_657 ?
O8 Co2 O3 99.50(8) . . ?
O8 Co2 O7 90.44(8) . 1_556 ?
O8 Co2 O7 78.46(8) 7_567 1_556 ?
O8 Co2 O8 80.64(8) . 7_567 ?
O8 Co2 N1 93.03(9) . . ?
N1 Co2 O2 87.92(9) . 2_657 ?
N1 Co2 O3 91.93(9) . . ?
N1 Co2 O7 99.05(9) . 1_556 ?
N1 Co2 O8 173.13(9) . 7_567 ?
C5 O1 Co1 128.29(19) . 8_565 ?
C5 O2 Co2 126.15(18) . 2_657 ?
C1 O3 Co2 130.40(19) . . ?
C1 O4 Co1 125.19(19) . . ?
C9 O5 C7 118.5(2) . . ?
Co1 O7 Co2 90.90(8) 7_566 1_554 ?
C14 O7 Co1 117.94(18) . 7_566 ?
C14 O7 Co2 135.8(2) . 1_554 ?
Co1 O8 Co2 97.56(8) . 7_567 ?
Co1 O8 Co2 117.37(11) . . ?
Co1 O8 H8 125(4) . . ?
Co2 O8 Co2 99.36(8) . 7_567 ?
Co2 O8 H8 106(4) 7_567 . ?
Co2 O8 H8 106(3) . . ?
C29 N1 Co2 126.6(2) . . ?
C29 N1 C31 105.7(3) . . ?
C31 N1 Co2 127.0(2) . . ?
C29 N2 C27 126.1(3) . . ?
C29 N2 C30 106.6(3) . . ?
C30 N2 C27 127.2(3) . . ?
C15 N3 Co1 125.3(2) . . ?
C15 N3 C18 105.3(2) . . ?
C18 N3 Co1 129.3(2) . . ?
C15 N4 C17 106.8(2) . . ?
C15 N4 C19 126.8(2) . . ?
C17 N4 C19 126.4(3) . . ?
C10 N5 Co1 125.1(2) . 7_566 ?
C10 N5 C11 119.4(2) . . ?
C11 N5 Co1 115.08(18) . 7_566 ?
O3 C1 O4 126.4(3) . . ?
O3 C1 C2 116.7(2) . . ?
O4 C1 C2 116.9(3) . . ?
C3 C2 C1 120.9(3) . . ?
C3 C2 C8 119.9(3) . . ?
C8 C2 C1 119.1(3) . . ?
C2 C3 H3 119.8 . . ?
C4 C3 C2 120.4(3) . . ?
C4 C3 H3 119.8 . . ?
C3 C4 C5 121.3(2) . . ?
C3 C4 C6 120.4(3) . . ?
C6 C4 C5 118.3(3) . . ?
O1 C5 C4 114.5(2) . . ?
O2 C5 O1 126.8(3) . . ?
O2 C5 C4 118.7(3) . . ?
C4 C6 H6 120.6 . . ?
C4 C6 C7 118.9(3) . . ?
C7 C6 H6 120.6 . . ?
C6 C7 O5 117.3(3) . . ?
C8 C7 O5 121.1(3) . . ?
C8 C7 C6 121.4(3) . . ?
C2 C8 H8A 120.5 . . ?
C7 C8 C2 119.0(3) . . ?
C7 C8 H8A 120.5 . . ?
O5 C9 C10 114.0(3) . . ?
C13 C9 O5 126.2(3) . . ?
C13 C9 C10 119.7(3) . . ?
N5 C10 C9 121.4(3) . . ?
N5 C10 H10 119.3 . . ?
C9 C10 H10 119.3 . . ?
N5 C11 C12 121.2(3) . . ?
N5 C11 C14 115.9(2) . . ?
C12 C11 C14 122.9(3) . . ?
C11 C12 H12 119.8 . . ?
C13 C12 C11 120.4(3) . . ?
C13 C12 H12 119.8 . . ?
C9 C13 H13 121.1 . . ?
C12 C13 C9 117.9(3) . . ?
C12 C13 H13 121.1 . . ?
O6 C14 O7 126.3(3) . . ?
O6 C14 C11 118.9(3) . . ?
O7 C14 C11 114.8(3) . . ?
N3 C15 N4 112.0(3) . . ?
N3 C15 H15 124.0 . . ?
N4 C15 H15 124.0 . . ?
N4 C17 H17 127.3 . . ?
C18 C17 N4 105.4(3) . . ?
C18 C17 H17 127.3 . . ?
N3 C18 H18 124.8 . . ?
C17 C18 N3 110.5(3) . . ?
C17 C18 H18 124.8 . . ?
C20 C19 N4 120.2(3) . . ?
C23 C19 N4 118.3(3) . . ?
C23 C19 C20 121.4(3) . . ?
C19 C20 H20 119.8 . . ?
C19 C20 C21 120.4(3) . . ?
C21 C20 H20 119.8 . . ?
C20 C21 C20 118.1(4) 6_565 . ?
C20 C21 C22 121.0(2) . . ?
C20 C21 C22 121.0(2) 6_565 . ?
C21 C22 H22A 109.5 . . ?
C21 C22 H22B 109.5 . . ?
C21 C22 H22C 109.5 . . ?
H22A C22 H22B 109.5 . . ?
H22A C22 H22C 109.5 . . ?
H22B C22 H22C 109.5 . . ?
C19 C23 C19 118.2(4) 6_565 . ?
C19 C23 H23 120.9 . . ?
C19 C23 H23 120.9 6_565 . ?
H24A C24 H24B 109.5 . . ?
H24A C24 H24C 109.5 . . ?
H24B C24 H24C 109.5 . . ?
C25 C24 H24A 109.5 . . ?
C25 C24 H24B 109.5 . . ?
C25 C24 H24C 109.5 . . ?
C26 C25 C24 120.2(2) . . ?
C26 C25 C24 120.2(2) 6_565 . ?
C26 C25 C26 119.4(5) . 6_565 ?
C25 C26 H26 120.0 . . ?
C25 C26 C27 120.0(3) . . ?
C27 C26 H26 120.0 . . ?
C26 C27 N2 119.9(3) . . ?
C26 C27 C28 121.5(3) . . ?
C28 C27 N2 118.6(3) . . ?
C27 C28 C27 117.6(4) . 6_565 ?
C27 C28 H28 121.2 . . ?
C27 C28 H28 121.2 6_565 . ?
N1 C29 N2 111.8(3) . . ?
N1 C29 H29 124.1 . . ?
N2 C29 H29 124.1 . . ?
N2 C30 H30 127.1 . . ?
C31 C30 N2 105.7(3) . . ?
C31 C30 H30 127.1 . . ?
N1 C31 H31 124.9 . . ?
C30 C31 N1 110.1(3) . . ?
C30 C31 H31 124.9 . . ?

loop_
_geom_bond_atom_site_label_1
_geom_bond_atom_site_label_2
_geom_bond_distance
_geom_bond_site_symmetry_2
_geom_bond_publ_flag
Co1 O1 2.078(2) 8_465 ?
Co1 O4 2.065(2) . ?
Co1 O7 2.1607(19) 7_566 ?
Co1 O8 2.017(2) . ?
Co1 N3 2.094(2) . ?
Co1 N5 2.135(2) 7_566 ?
Co2 O2 2.113(2) 2_657 ?
Co2 O3 2.095(2) . ?
Co2 O7 2.183(2) 1_556 ?
Co2 O8 2.070(2) . ?
Co2 O8 2.098(2) 7_567 ?
Co2 N1 2.096(2) . ?
O1 C5 1.253(3) . ?
O2 C5 1.252(3) . ?
O3 C1 1.252(3) . ?
O4 C1 1.262(3) . ?
O5 C7 1.394(3) . ?
O5 C9 1.380(4) . ?
O6 C14 1.227(4) . ?
O7 C14 1.268(4) . ?
O8 H8 0.842(19) . ?
N1 C29 1.307(4) . ?
N1 C31 1.375(4) . ?
N2 C27 1.422(4) . ?
N2 C29 1.359(4) . ?
N2 C30 1.380(4) . ?
N3 C15 1.308(4) . ?
N3 C18 1.382(4) . ?
N4 C15 1.346(4) . ?
N4 C17 1.392(4) . ?
N4 C19 1.431(4) . ?
N5 C10 1.315(4) . ?
N5 C11 1.348(4) . ?
C1 C2 1.493(4) . ?
C2 C3 1.387(4) . ?
C2 C8 1.393(4) . ?
C3 H3 0.9500 . ?
C3 C4 1.381(4) . ?
C4 C5 1.507(4) . ?
C4 C6 1.386(4) . ?
C6 H6 0.9500 . ?
C6 C7 1.393(4) . ?
C7 C8 1.382(5) . ?
C8 H8A 0.9500 . ?
C9 C10 1.393(4) . ?
C9 C13 1.376(4) . ?
C10 H10 0.9500 . ?
C11 C12 1.373(4) . ?
C11 C14 1.527(4) . ?
C12 H12 0.9500 . ?
C12 C13 1.367(5) . ?
C13 H13 0.9500 . ?
C15 H15 0.9500 . ?
C17 H17 0.9500 . ?
C17 C18 1.346(4) . ?
C18 H18 0.9500 . ?
C19 C20 1.388(5) . ?
C19 C23 1.377(4) . ?
C20 H20 0.9500 . ?
C20 C21 1.393(4) . ?
C21 C22 1.487(7) . ?
C22 H22A 0.9800 . ?
C22 H22B 0.9800 . ?
C22 H22C 0.9800 . ?
C23 H23 0.9500 . ?
C24 H24A 0.9800 . ?
C24 H24B 0.9800 . ?
C24 H24C 0.9800 . ?
C24 C25 1.526(7) . ?
C25 C26 1.384(4) . ?
C25 C26 1.384(4) 6_565 ?
C26 H26 0.9500 . ?
C26 C27 1.387(4) . ?
C27 C28 1.391(4) . ?
C28 H28 0.9500 . ?
C29 H29 0.9500 . ?
C30 H30 0.9500 . ?
C30 C31 1.359(4) . ?
C31 H31 0.9500 . ?

loop_
_platon_squeeze_void_nr
_platon_squeeze_void_average_x
_platon_squeeze_void_average_y
_platon_squeeze_void_average_z
_platon_squeeze_void_volume
_platon_squeeze_void_count_electrons
_platon_squeeze_void_content
1 0.003 0.000 -0.032 2583 486 ' '
2 0.000 0.186 0.000 7 0 ' '
3 -0.012 0.500 -0.021 2583 486 ' '
4 0.500 0.314 0.000 7 0 ' '
5 0.500 0.686 0.000 7 0 ' '
6 0.000 0.814 0.000 7 0 ' '
